data_4034515
loop_
_publ_author_name
'Yang, Xie-Chao'
'Liu, Jin-Yu'
'Liu, Zhen'
'Hu, Xiu-Qin'
'Xu, Peng-Fei'

_publ_section_title
;
 Quaternary Carbon Center Forming [3 + 2] Cyclization Reaction by
 Adjusting the Substituents of Substrates.
;
_journal_issue 21
_journal_name_full 'The Journal of organic chemistry'
_journal_page_first 13871
_journal_page_last 13880
_journal_paper_doi 10.1021/acs.joc.9b02041
_journal_volume 84
_journal_year 2019
_chemical_formula_moiety 'C29 H31 F3 N2 O8'
_chemical_formula_sum 'C29 H31 F3 N2 O8'
_chemical_formula_weight 592.56
_space_group_crystal_system monoclinic
_space_group_IT_number 14
_space_group_name_Hall '-P 2yn'
_space_group_name_H-M_alt 'P 1 21/n 1'
_atom_sites_solution_hydrogens mixed
_atom_sites_solution_primary direct
_audit_creation_date 2019-08-23
_audit_creation_method
;
Olex2 1.2
(compiled 2018.05.29 svn.r3508 for OlexSys, GUI svn.r5506)
;
_cell_angle_alpha 90
_cell_angle_beta 107.830(7)
_cell_angle_gamma 90
_cell_formula_units_Z 4
_cell_length_a 13.0658(8)
_cell_length_b 12.6324(7)
_cell_length_c 18.3843(11)
_cell_measurement_reflns_used 2100
_cell_measurement_temperature 295.10(18)
_cell_measurement_theta_max 25.5850
_cell_measurement_theta_min 3.6160
_cell_volume 2888.6(3)
_computing_cell_refinement
;
CrysAlisPro, Agilent Technologies,
Version 1.171.36.28 (release 01-02-2013 CrysAlis171 .NET)
(compiled Feb  1 2013,16:14:44)
;
_computing_data_collection
;
CrysAlisPro, Agilent Technologies,
Version 1.171.36.28 (release 01-02-2013 CrysAlis171 .NET)
(compiled Feb  1 2013,16:14:44)
;
_computing_data_reduction
;
CrysAlisPro, Agilent Technologies,
Version 1.171.36.28 (release 01-02-2013 CrysAlis171 .NET)
(compiled Feb  1 2013,16:14:44)
;
_computing_molecular_graphics 'Olex2 (Dolomanov et al., 2009)'
_computing_publication_material 'Olex2 (Dolomanov et al., 2009)'
_computing_structure_refinement 'ShelXL (Sheldrick, 2015)'
_computing_structure_solution 'ShelXS (Sheldrick, 2008)'
_diffrn_ambient_temperature 295.10(18)
_diffrn_detector_area_resol_mean 16.0733
_diffrn_measured_fraction_theta_full 0.998
_diffrn_measured_fraction_theta_max 0.998
_diffrn_measurement_details
;
#__ type_ start__ end____ width___ exp.time_
  1 omega   -8.00   25.00   1.0000   10.0000
omega____ theta____ kappa____ phi______ frames
    -      -19.4273  -99.0000 -120.0000 33

#__ type_ start__ end____ width___ exp.time_
  2 omega  -44.00   36.00   1.0000   10.0000
omega____ theta____ kappa____ phi______ frames
    -       22.7867  -57.0000  -60.0000 80

#__ type_ start__ end____ width___ exp.time_
  3 omega  -48.00  -22.00   1.0000   10.0000
omega____ theta____ kappa____ phi______ frames
    -       22.7867  -57.0000 -180.0000 26

#__ type_ start__ end____ width___ exp.time_
  4 omega   -1.00   45.00   1.0000   10.0000
omega____ theta____ kappa____ phi______ frames
    -       22.7867   57.0000   60.0000 46

#__ type_ start__ end____ width___ exp.time_
  5 omega   64.00   95.00   1.0000   10.0000
omega____ theta____ kappa____ phi______ frames
    -       22.7867  168.0000 -171.0000 31

#__ type_ start__ end____ width___ exp.time_
  6 omega  -10.00   27.00   1.0000   10.0000
omega____ theta____ kappa____ phi______ frames
    -       22.7867   77.0000 -150.0000 37
;
_diffrn_measurement_device_type 'SuperNova, Dual, Cu at zero, Eos'
_diffrn_measurement_method '\w scans'
_diffrn_orient_matrix_UB_11 0.0248313000
_diffrn_orient_matrix_UB_12 0.0055184000
_diffrn_orient_matrix_UB_13 0.0399104000
_diffrn_orient_matrix_UB_21 0.0328439000
_diffrn_orient_matrix_UB_22 -0.0446564000
_diffrn_orient_matrix_UB_23 -0.0002605000
_diffrn_orient_matrix_UB_31 0.0394521000
_diffrn_orient_matrix_UB_32 0.0336193000
_diffrn_orient_matrix_UB_33 -0.0069713000
_diffrn_radiation_monochromator mirror
_diffrn_radiation_type MoK\a
_diffrn_radiation_wavelength 0.71073
_diffrn_reflns_av_R_equivalents 0.0366
_diffrn_reflns_av_unetI/netI 0.0595
_diffrn_reflns_Laue_measured_fraction_full 0.998
_diffrn_reflns_Laue_measured_fraction_max 0.998
_diffrn_reflns_limit_h_max 16
_diffrn_reflns_limit_h_min -15
_diffrn_reflns_limit_k_max 15
_diffrn_reflns_limit_k_min -15
_diffrn_reflns_limit_l_max 22
_diffrn_reflns_limit_l_min -22
_diffrn_reflns_number 11643
_diffrn_reflns_point_group_measured_fraction_full 0.998
_diffrn_reflns_point_group_measured_fraction_max 0.998
_diffrn_reflns_theta_full 25.242
_diffrn_reflns_theta_max 26.022
_diffrn_reflns_theta_min 3.373
_diffrn_source 'SuperNova (Mo) X-ray Source'
_exptl_absorpt_coefficient_mu 0.112
_exptl_absorpt_correction_T_max 1.00000
_exptl_absorpt_correction_T_min 0.78112
_exptl_absorpt_correction_type multi-scan
_exptl_absorpt_process_details
;
CrysAlisPro, Agilent Technologies,
Version 1.171.36.28 (release 01-02-2013 CrysAlis171 .NET)
(compiled Feb  1 2013,16:14:44)
Empirical absorption correction using spherical harmonics,
 implemented in SCALE3 ABSPACK scaling algorithm.
;
_exptl_crystal_colour 'clear light colourless'
_exptl_crystal_colour_lustre clear
_exptl_crystal_colour_modifier light
_exptl_crystal_colour_primary colourless
_exptl_crystal_density_diffrn 1.363
_exptl_crystal_description block
_exptl_crystal_F_000 1240
_exptl_crystal_size_max 0.15
_exptl_crystal_size_mid 0.14
_exptl_crystal_size_min 0.12
_refine_diff_density_max 0.377
_refine_diff_density_min -0.274
_refine_diff_density_rms 0.047
_refine_ls_extinction_method none
_refine_ls_goodness_of_fit_ref 1.010
_refine_ls_hydrogen_treatment mixed
_refine_ls_matrix_type full
_refine_ls_number_parameters 392
_refine_ls_number_reflns 5682
_refine_ls_number_restraints 13
_refine_ls_restrained_S_all 1.060
_refine_ls_R_factor_all 0.1029
_refine_ls_R_factor_gt 0.0623
_refine_ls_shift/su_max 0.000
_refine_ls_shift/su_mean 0.000
_refine_ls_structure_factor_coef Fsqd
_refine_ls_weighting_details 'w=1/[\s^2^(Fo^2^)+(0.0667P)^2^+1.7782P] where P=(Fo^2^+2Fc^2^)/3'
_refine_ls_weighting_scheme calc
_refine_ls_wR_factor_gt 0.1468
_refine_ls_wR_factor_ref 0.1807
_reflns_Friedel_coverage 0.000
_reflns_number_gt 3585
_reflns_number_total 5682
_reflns_threshold_expression 'I > 2\s(I)'
_cod_data_source_file jo9b02041_si_002.cif
_cod_data_source_block liujy_0528
_cod_database_code 4034515
_shelx_shelxl_version_number 2014/7
_shelx_space_group_comment
;
The symmetry employed for this shelxl refinement is uniquely defined
by the following loop, which should always be used as a source of
symmetry information in preference to the above space-group names.
They are only intended as comments.
;
_reflns_odcompleteness_completeness 99.71
_reflns_odcompleteness_iscentric 1
_reflns_odcompleteness_theta 26.32
_olex2_refinement_description
;
1. Fixed Uiso
 At 1.2 times of:
  All C(H) groups, All C(H,H) groups
 At 1.5 times of:
  All C(H,H,H) groups
2. Restrained distances
 C19-C20
 1.55 with sigma of 0.01
3. Uiso/Uaniso restraints and constraints
Uanis(C20) \\sim Ueq, Uanis(C19) \\sim Ueq: with sigma of 0.005 and sigma for
terminal atoms of 0.008
4.a Ternary CH refined with riding coordinates:
 C9(H9), C11(H11)
4.b Secondary CH2 refined with riding coordinates:
 C19(H19A,H19B), C22(H22A,H22B)
4.c Aromatic/amide H refined with riding coordinates:
 C2(H2A), C3(H3), C4(H4A), C5(H5), C25(H25), C26(H26), C27(H27), C28(H28)
4.d Idealised Me refined as rotating group:
 C14(H14A,H14B,H14C), C15(H15A,H15B,H15C), C16(H16A,H16B,H16C), C20(H20A,H20B,
 H20C), C23(H23A,H23B,H23C)
;
_olex2_date_sample_data_collection 2018-05-28
_olex2_submission_special_instructions 'No special instructions were received'

loop_
_space_group_symop_operation_xyz
'x, y, z'
'-x+1/2, y+1/2, -z+1/2'
'-x, -y, -z'
'x-1/2, -y-1/2, z-1/2'

loop_
_atom_site_label
_atom_site_type_symbol
_atom_site_fract_x
_atom_site_fract_y
_atom_site_fract_z
_atom_site_U_iso_or_equiv
_atom_site_adp_type
_atom_site_occupancy
_atom_site_site_symmetry_order
_atom_site_calc_flag
_atom_site_refinement_flags_posn
_atom_site_refinement_flags_adp
F1 F 0.29207(17) 0.05630(15) 0.13285(11) 0.0661(6) Uani 1 1 d . .
F2 F 0.44333(15) 0.13495(19) 0.17623(11) 0.0722(6) Uani 1 1 d . .
F3 F 0.32015(17) 0.15998(18) 0.22868(10) 0.0708(6) Uani 1 1 d . .
O1 O 0.61699(15) 0.24648(18) -0.05585(11) 0.0500(6) Uani 1 1 d . .
O2 O 0.67586(17) 0.3051(2) 0.06570(13) 0.0638(7) Uani 1 1 d . .
O3 O 0.49025(16) 0.36367(17) 0.10353(11) 0.0488(5) Uani 1 1 d . .
O4 O 0.3970(2) 0.4615(2) -0.05644(15) 0.0708(8) Uani 1 1 d . .
H4 H 0.419(5) 0.516(5) -0.078(3) 0.15(2) Uiso 1 1 d . .
O5 O 0.05722(18) 0.1236(2) 0.01771(14) 0.0668(7) Uani 1 1 d . .
O6 O 0.0916(2) 0.1494(2) 0.14292(14) 0.0735(8) Uani 1 1 d . .
O7 O 0.0418(2) 0.3752(2) 0.09771(18) 0.0917(10) Uani 1 1 d . .
O8 O 0.2064(2) 0.3987(2) 0.17745(14) 0.0673(7) Uani 1 1 d . .
N1 N 0.50673(17) 0.23786(19) 0.01493(12) 0.0386(5) Uani 1 1 d . .
N2 N 0.1576(2) 0.3037(2) 0.00075(15) 0.0487(7) Uani 1 1 d . .
H2 H 0.131(3) 0.254(3) -0.0283(19) 0.065(12) Uiso 1 1 d . .
C1 C 0.4412(2) 0.1532(2) -0.02629(15) 0.0371(6) Uani 1 1 d . .
C2 C 0.4614(2) 0.0827(2) -0.07674(17) 0.0467(7) Uani 1 1 d . .
H2A H 0.5240 0.0870 -0.0907 0.056 Uiso 1 1 calc R .
C3 C 0.3857(2) 0.0046(3) -0.10624(17) 0.0517(8) Uani 1 1 d . .
H3 H 0.3972 -0.0438 -0.1411 0.062 Uiso 1 1 calc R .
C4 C 0.2938(2) -0.0027(3) -0.08491(17) 0.0503(8) Uani 1 1 d . .
H4A H 0.2449 -0.0568 -0.1045 0.060 Uiso 1 1 calc R .
C5 C 0.2735(2) 0.0701(2) -0.03436(16) 0.0442(7) Uani 1 1 d . .
H5 H 0.2112 0.0653 -0.0202 0.053 Uiso 1 1 calc R .
C6 C 0.3468(2) 0.1493(2) -0.00566(14) 0.0345(6) Uani 1 1 d . .
C7 C 0.3415(2) 0.2458(2) 0.04027(14) 0.0343(6) Uani 1 1 d . .
C8 C 0.4552(2) 0.2909(2) 0.06021(15) 0.0377(6) Uani 1 1 d . .
C9 C 0.2998(2) 0.2419(2) 0.11002(15) 0.0384(6) Uani 1 1 d . .
H9 H 0.3312 0.3038 0.1409 0.046 Uiso 1 1 calc R .
C10 C 0.1759(2) 0.2654(2) 0.07832(16) 0.0417(7) Uani 1 1 d . .
C11 C 0.2603(2) 0.3305(2) -0.01014(16) 0.0405(7) Uani 1 1 d . .
H11 H 0.2817 0.4005 0.0124 0.049 Uiso 1 1 calc R .
C12 C 0.6102(2) 0.2677(3) 0.01230(17) 0.0435(7) Uani 1 1 d . .
C13 C 0.7147(3) 0.2738(3) -0.0775(2) 0.0537(8) Uani 1 1 d . .
C14 C 0.6847(4) 0.2338(4) -0.1586(2) 0.0864(13) Uani 1 1 d . .
H14A H 0.6693 0.1594 -0.1594 0.130 Uiso 1 1 calc GR .
H14B H 0.7434 0.2455 -0.1787 0.130 Uiso 1 1 calc GR .
H14C H 0.6223 0.2709 -0.1892 0.130 Uiso 1 1 calc GR .
C15 C 0.8101(3) 0.2144(4) -0.0273(3) 0.0854(13) Uani 1 1 d . .
H15A H 0.8266 0.2397 0.0243 0.128 Uiso 1 1 calc GR .
H15B H 0.8709 0.2255 -0.0453 0.128 Uiso 1 1 calc GR .
H15C H 0.7937 0.1402 -0.0288 0.128 Uiso 1 1 calc GR .
C16 C 0.7304(4) 0.3920(3) -0.0719(3) 0.0963(15) Uani 1 1 d . .
H16A H 0.6651 0.4265 -0.1006 0.144 Uiso 1 1 calc GR .
H16B H 0.7872 0.4115 -0.0923 0.144 Uiso 1 1 calc GR .
H16C H 0.7490 0.4132 -0.0193 0.144 Uiso 1 1 calc GR .
C17 C 0.3374(2) 0.1484(3) 0.16139(17) 0.0472(7) Uani 1 1 d . .
C18 C 0.1012(2) 0.1704(3) 0.0753(2) 0.0498(8) Uani 1 1 d . .
C19 C 0.0156(4) 0.0655(5) 0.1457(3) 0.1147(18) Uani 1 1 d D U
H19A H -0.0423 0.0957 0.1618 0.138 Uiso 1 1 calc R .
H19B H -0.0156 0.0368 0.0947 0.138 Uiso 1 1 calc R .
C20 C 0.0629(5) -0.0153(5) 0.1947(4) 0.167(3) Uani 1 1 d D U
H20A H 0.0081 -0.0586 0.2044 0.250 Uiso 1 1 calc GR .
H20B H 0.1076 0.0140 0.2420 0.250 Uiso 1 1 calc GR .
H20C H 0.1060 -0.0577 0.1720 0.250 Uiso 1 1 calc GR .
C21 C 0.1450(3) 0.3538(3) 0.12571(19) 0.0495(8) Uani 1 1 d . .
C22 C -0.0024(4) 0.4623(4) 0.1315(3) 0.1056(17) Uani 1 1 d . .
H22A H 0.0559 0.5055 0.1629 0.127 Uiso 1 1 calc R .
H22B H -0.0474 0.5067 0.0913 0.127 Uiso 1 1 calc R .
C23 C -0.0648(4) 0.4211(5) 0.1775(3) 0.1155(19) Uani 1 1 d . .
H23A H -0.1224 0.3785 0.1463 0.173 Uiso 1 1 calc GR .
H23B H -0.0940 0.4788 0.1989 0.173 Uiso 1 1 calc GR .
H23C H -0.0196 0.3787 0.2180 0.173 Uiso 1 1 calc GR .
C24 C 0.2582(2) 0.3348(2) -0.09243(16) 0.0442(7) Uani 1 1 d . .
C25 C 0.1915(3) 0.2712(3) -0.14869(18) 0.0590(9) Uani 1 1 d . .
H25 H 0.1414 0.2281 -0.1366 0.071 Uiso 1 1 calc R .
C26 C 0.1979(3) 0.2702(4) -0.22261(19) 0.0753(12) Uani 1 1 d . .
H26 H 0.1532 0.2265 -0.2596 0.090 Uiso 1 1 calc R .
C27 C 0.2709(4) 0.3348(4) -0.2401(2) 0.0789(12) Uani 1 1 d . .
H27 H 0.2771 0.3335 -0.2892 0.095 Uiso 1 1 calc R .
C28 C 0.3350(3) 0.4012(3) -0.1867(2) 0.0709(11) Uani 1 1 d . .
H28 H 0.3821 0.4465 -0.2003 0.085 Uiso 1 1 calc R .
C29 C 0.3305(3) 0.4016(3) -0.11290(18) 0.0531(8) Uani 1 1 d . .

loop_
_atom_site_aniso_label
_atom_site_aniso_U_11
_atom_site_aniso_U_22
_atom_site_aniso_U_33
_atom_site_aniso_U_23
_atom_site_aniso_U_13
_atom_site_aniso_U_12
F1 0.0837(14) 0.0442(11) 0.0773(13) 0.0082(10) 0.0347(11) 0.0012(10)
F2 0.0500(11) 0.0945(16) 0.0742(12) 0.0238(12) 0.0222(9) 0.0214(11)
F3 0.0823(14) 0.0895(16) 0.0511(10) 0.0128(11) 0.0358(10) 0.0120(12)
O1 0.0408(11) 0.0625(14) 0.0534(12) -0.0041(11) 0.0245(9) -0.0100(10)
O2 0.0402(12) 0.0859(18) 0.0647(14) -0.0196(14) 0.0153(10) -0.0177(13)
O3 0.0475(12) 0.0490(13) 0.0526(11) -0.0150(11) 0.0192(9) -0.0139(10)
O4 0.0834(18) 0.0586(16) 0.0765(17) 0.0022(15) 0.0336(14) -0.0241(15)
O5 0.0506(13) 0.0667(16) 0.0830(16) -0.0266(15) 0.0202(12) -0.0168(12)
O6 0.0659(16) 0.0845(19) 0.0768(16) 0.0068(15) 0.0318(13) -0.0290(14)
O7 0.0461(14) 0.091(2) 0.139(2) -0.055(2) 0.0298(15) 0.0097(14)
O8 0.0657(15) 0.0645(16) 0.0748(15) -0.0273(14) 0.0263(13) 0.0007(13)
N1 0.0343(12) 0.0398(13) 0.0452(12) -0.0060(11) 0.0173(10) -0.0048(11)
N2 0.0370(14) 0.0592(18) 0.0517(15) 0.0006(15) 0.0164(12) 0.0035(13)
C1 0.0349(14) 0.0391(16) 0.0380(13) -0.0012(13) 0.0122(11) -0.0019(12)
C2 0.0441(16) 0.0475(18) 0.0556(17) -0.0093(16) 0.0258(14) -0.0002(15)
C3 0.0537(19) 0.0508(19) 0.0548(18) -0.0169(16) 0.0229(15) -0.0041(16)
C4 0.0485(18) 0.0450(18) 0.0588(18) -0.0163(16) 0.0187(15) -0.0104(15)
C5 0.0411(16) 0.0418(17) 0.0535(16) -0.0065(15) 0.0204(13) -0.0031(14)
C6 0.0352(14) 0.0341(15) 0.0355(13) -0.0016(12) 0.0128(11) 0.0011(12)
C7 0.0350(14) 0.0331(15) 0.0375(13) -0.0019(12) 0.0153(11) -0.0014(12)
C8 0.0368(14) 0.0384(16) 0.0399(14) -0.0001(14) 0.0149(12) -0.0033(13)
C9 0.0376(15) 0.0390(16) 0.0425(14) -0.0030(13) 0.0180(12) -0.0030(13)
C10 0.0352(15) 0.0413(16) 0.0533(16) -0.0060(15) 0.0205(12) -0.0006(13)
C11 0.0400(15) 0.0337(15) 0.0498(15) 0.0010(14) 0.0167(12) 0.0029(13)
C12 0.0354(15) 0.0474(18) 0.0500(16) -0.0001(15) 0.0166(13) -0.0011(14)
C13 0.0568(19) 0.0475(19) 0.074(2) 0.0000(18) 0.0446(17) -0.0045(16)
C14 0.105(3) 0.095(3) 0.084(3) 0.002(3) 0.065(2) -0.011(3)
C15 0.053(2) 0.090(3) 0.122(3) 0.002(3) 0.041(2) 0.014(2)
C16 0.124(4) 0.050(2) 0.145(4) 0.005(3) 0.085(3) -0.016(3)
C17 0.0463(17) 0.053(2) 0.0473(16) 0.0040(16) 0.0224(14) 0.0063(15)
C18 0.0380(16) 0.0465(19) 0.069(2) -0.0058(18) 0.0223(15) -0.0021(14)
C19 0.098(3) 0.116(3) 0.124(3) 0.030(3) 0.025(3) -0.045(3)
C20 0.149(5) 0.122(5) 0.198(5) 0.054(4) 0.008(4) -0.047(4)
C21 0.0470(18) 0.0441(18) 0.065(2) -0.0062(17) 0.0285(16) -0.0017(15)
C22 0.075(3) 0.101(4) 0.147(4) -0.047(4) 0.043(3) 0.025(3)
C23 0.101(4) 0.141(5) 0.115(4) -0.028(4) 0.049(3) 0.027(4)
C24 0.0441(16) 0.0415(17) 0.0460(15) 0.0066(14) 0.0126(13) 0.0073(14)
C25 0.058(2) 0.063(2) 0.0490(17) 0.0048(18) 0.0061(15) -0.0011(18)
C26 0.082(3) 0.083(3) 0.0478(19) 0.004(2) 0.0016(18) 0.006(2)
C27 0.099(3) 0.092(3) 0.0457(19) 0.019(2) 0.022(2) 0.013(3)
C28 0.083(3) 0.073(3) 0.063(2) 0.024(2) 0.033(2) 0.006(2)
C29 0.0569(19) 0.0480(19) 0.0563(18) 0.0111(17) 0.0203(15) 0.0028(16)

loop_
_atom_type_symbol
_atom_type_description
_atom_type_scat_dispersion_real
_atom_type_scat_dispersion_imag
_atom_type_scat_source
C C 0.0033 0.0016 'International Tables Vol C Tables 4.2.6.8 and 6.1.1.4'
H H 0.0000 0.0000 'International Tables Vol C Tables 4.2.6.8 and 6.1.1.4'
F F 0.0171 0.0103 'International Tables Vol C Tables 4.2.6.8 and 6.1.1.4'
N N 0.0061 0.0033 'International Tables Vol C Tables 4.2.6.8 and 6.1.1.4'
O O 0.0106 0.0060 'International Tables Vol C Tables 4.2.6.8 and 6.1.1.4'

loop_
_geom_angle_atom_site_label_1
_geom_angle_atom_site_label_2
_geom_angle_atom_site_label_3
_geom_angle
C12 O1 C13 121.5(2)
C29 O4 H4 108(4)
C18 O6 C19 116.2(3)
C21 O7 C22 118.5(3)
C8 N1 C1 110.8(2)
C8 N1 C12 122.2(2)
C12 N1 C1 127.0(2)
C10 N2 H2 107(2)
C11 N2 H2 108(3)
C11 N2 C10 109.3(2)
C2 C1 N1 129.5(2)
C2 C1 C6 122.0(3)
C6 C1 N1 108.5(2)
C1 C2 H2A 121.1
C1 C2 C3 117.7(3)
C3 C2 H2A 121.1
C2 C3 H3 119.4
C4 C3 C2 121.2(3)
C4 C3 H3 119.4
C3 C4 H4A 119.7
C3 C4 C5 120.6(3)
C5 C4 H4A 119.7
C4 C5 H5 120.5
C6 C5 C4 119.0(3)
C6 C5 H5 120.5
C1 C6 C7 108.8(2)
C5 C6 C1 119.4(2)
C5 C6 C7 131.5(2)
C6 C7 C8 103.2(2)
C6 C7 C9 122.2(2)
C6 C7 C11 110.9(2)
C8 C7 C9 112.2(2)
C8 C7 C11 108.4(2)
C9 C7 C11 99.4(2)
O3 C8 N1 127.2(2)
O3 C8 C7 125.8(2)
N1 C8 C7 106.9(2)
C7 C9 H9 105.4
C7 C9 C10 105.8(2)
C10 C9 H9 105.4
C17 C9 C7 114.8(2)
C17 C9 H9 105.4
C17 C9 C10 119.0(2)
N2 C10 C9 105.5(2)
N2 C10 C18 108.2(2)
N2 C10 C21 108.6(3)
C18 C10 C9 115.9(2)
C18 C10 C21 108.2(2)
C21 C10 C9 110.2(2)
N2 C11 C7 104.0(2)
N2 C11 H11 107.9
N2 C11 C24 114.4(2)
C7 C11 H11 107.9
C24 C11 C7 114.4(2)
C24 C11 H11 107.9
O1 C12 N1 108.8(2)
O2 C12 O1 129.0(3)
O2 C12 N1 122.2(3)
O1 C13 C14 101.6(3)
O1 C13 C15 109.7(3)
O1 C13 C16 108.7(3)
C15 C13 C14 110.8(3)
C15 C13 C16 112.5(4)
C16 C13 C14 112.9(4)
C13 C14 H14A 109.5
C13 C14 H14B 109.5
C13 C14 H14C 109.5
H14A C14 H14B 109.5
H14A C14 H14C 109.5
H14B C14 H14C 109.5
C13 C15 H15A 109.5
C13 C15 H15B 109.5
C13 C15 H15C 109.5
H15A C15 H15B 109.5
H15A C15 H15C 109.5
H15B C15 H15C 109.5
C13 C16 H16A 109.5
C13 C16 H16B 109.5
C13 C16 H16C 109.5
H16A C16 H16B 109.5
H16A C16 H16C 109.5
H16B C16 H16C 109.5
F1 C17 F2 106.0(3)
F1 C17 C9 114.7(2)
F2 C17 C9 110.3(2)
F3 C17 F1 106.3(3)
F3 C17 F2 106.5(2)
F3 C17 C9 112.5(3)
O5 C18 O6 125.4(3)
O5 C18 C10 123.1(3)
O6 C18 C10 111.5(3)
O6 C19 H19A 109.0
O6 C19 H19B 109.0
H19A C19 H19B 107.8
C20 C19 O6 112.7(4)
C20 C19 H19A 109.0
C20 C19 H19B 109.0
C19 C20 H20A 109.5
C19 C20 H20B 109.5
C19 C20 H20C 109.5
H20A C20 H20B 109.5
H20A C20 H20C 109.5
H20B C20 H20C 109.5
O7 C21 C10 110.0(3)
O8 C21 O7 125.2(3)
O8 C21 C10 124.7(3)
O7 C22 H22A 109.6
O7 C22 H22B 109.6
H22A C22 H22B 108.1
C23 C22 O7 110.2(5)
C23 C22 H22A 109.6
C23 C22 H22B 109.6
C22 C23 H23A 109.5
C22 C23 H23B 109.5
C22 C23 H23C 109.5
H23A C23 H23B 109.5
H23A C23 H23C 109.5
H23B C23 H23C 109.5
C25 C24 C11 122.9(3)
C25 C24 C29 118.0(3)
C29 C24 C11 119.0(3)
C24 C25 H25 119.2
C26 C25 C24 121.6(3)
C26 C25 H25 119.2
C25 C26 H26 120.6
C27 C26 C25 118.8(4)
C27 C26 H26 120.6
C26 C27 H27 119.5
C26 C27 C28 121.0(4)
C28 C27 H27 119.5
C27 C28 H28 119.7
C27 C28 C29 120.7(4)
C29 C28 H28 119.7
O4 C29 C24 117.1(3)
O4 C29 C28 123.0(3)
C28 C29 C24 119.9(3)

loop_
_geom_bond_atom_site_label_1
_geom_bond_atom_site_label_2
_geom_bond_distance
F1 C17 1.337(4)
F2 C17 1.338(3)
F3 C17 1.331(3)
O1 C12 1.311(3)
O1 C13 1.490(3)
O2 C12 1.186(3)
O3 C8 1.211(3)
O4 H4 0.88(6)
O4 C29 1.361(4)
O5 C18 1.196(4)
O6 C18 1.314(4)
O6 C19 1.464(5)
O7 C21 1.316(4)
O7 C22 1.466(5)
O8 C21 1.184(4)
N1 C1 1.433(3)
N1 C8 1.392(3)
N1 C12 1.419(3)
N2 H2 0.83(4)
N2 C10 1.455(4)
N2 C11 1.456(4)
C1 C2 1.369(4)
C1 C6 1.398(4)
C2 H2A 0.9300
C2 C3 1.385(4)
C3 H3 0.9300
C3 C4 1.375(4)
C4 H4A 0.9300
C4 C5 1.390(4)
C5 H5 0.9300
C5 C6 1.373(4)
C6 C7 1.497(4)
C7 C8 1.528(4)
C7 C9 1.540(3)
C7 C11 1.590(4)
C9 H9 0.9800
C9 C10 1.571(4)
C9 C17 1.498(4)
C10 C18 1.537(4)
C10 C21 1.545(4)
C11 H11 0.9800
C11 C24 1.506(4)
C13 C14 1.507(5)
C13 C15 1.504(5)
C13 C16 1.506(5)
C14 H14A 0.9600
C14 H14B 0.9600
C14 H14C 0.9600
C15 H15A 0.9600
C15 H15B 0.9600
C15 H15C 0.9600
C16 H16A 0.9600
C16 H16B 0.9600
C16 H16C 0.9600
C19 H19A 0.9700
C19 H19B 0.9700
C19 C20 1.378(6)
C20 H20A 0.9600
C20 H20B 0.9600
C20 H20C 0.9600
C22 H22A 0.9700
C22 H22B 0.9700
C22 C23 1.440(7)
C23 H23A 0.9600
C23 H23B 0.9600
C23 H23C 0.9600
C24 C25 1.387(4)
C24 C29 1.401(4)
C25 H25 0.9300
C25 C26 1.386(5)
C26 H26 0.9300
C26 C27 1.367(6)
C27 H27 0.9300
C27 C28 1.366(6)
C28 H28 0.9300
C28 C29 1.375(5)

loop_
_geom_torsion_atom_site_label_1
_geom_torsion_atom_site_label_2
_geom_torsion_atom_site_label_3
_geom_torsion_atom_site_label_4
_geom_torsion
N1 C1 C2 C3 177.1(3)
N1 C1 C6 C5 -176.1(2)
N1 C1 C6 C7 9.9(3)
N2 C10 C18 O5 16.1(4)
N2 C10 C18 O6 -162.9(3)
N2 C10 C21 O7 63.2(3)
N2 C10 C21 O8 -113.8(4)
N2 C11 C24 C25 -31.7(4)
N2 C11 C24 C29 151.8(3)
C1 N1 C8 O3 177.5(3)
C1 N1 C8 C7 -6.9(3)
C1 N1 C12 O1 31.1(4)
C1 N1 C12 O2 -148.7(3)
C1 C2 C3 C4 -0.8(5)
C1 C6 C7 C8 -13.5(3)
C1 C6 C7 C9 -140.9(2)
C1 C6 C7 C11 102.4(3)
C2 C1 C6 C5 2.5(4)
C2 C1 C6 C7 -171.4(3)
C2 C3 C4 C5 1.6(5)
C3 C4 C5 C6 -0.3(5)
C4 C5 C6 C1 -1.7(4)
C4 C5 C6 C7 170.7(3)
C5 C6 C7 C8 173.5(3)
C5 C6 C7 C9 46.1(4)
C5 C6 C7 C11 -70.6(4)
C6 C1 C2 C3 -1.3(4)
C6 C7 C8 O3 -172.2(3)
C6 C7 C8 N1 12.2(3)
C6 C7 C9 C10 -91.4(3)
C6 C7 C9 C17 41.8(3)
C6 C7 C11 N2 90.4(3)
C6 C7 C11 C24 -35.1(3)
C7 C9 C10 N2 -12.3(3)
C7 C9 C10 C18 107.4(3)
C7 C9 C10 C21 -129.4(2)
C7 C9 C17 F1 -72.6(3)
C7 C9 C17 F2 47.1(3)
C7 C9 C17 F3 165.8(2)
C7 C11 C24 C25 88.1(3)
C7 C11 C24 C29 -88.4(3)
C8 N1 C1 C2 179.8(3)
C8 N1 C1 C6 -1.7(3)
C8 N1 C12 O1 -148.8(3)
C8 N1 C12 O2 31.4(4)
C8 C7 C9 C10 145.2(2)
C8 C7 C9 C17 -81.6(3)
C8 C7 C11 N2 -156.9(2)
C8 C7 C11 C24 77.6(3)
C9 C7 C8 O3 -38.7(4)
C9 C7 C8 N1 145.7(2)
C9 C7 C11 N2 -39.6(3)
C9 C7 C11 C24 -165.1(2)
C9 C10 C18 O5 -102.1(3)
C9 C10 C18 O6 78.8(3)
C9 C10 C21 O7 178.3(3)
C9 C10 C21 O8 1.4(4)
C10 N2 C11 C7 34.4(3)
C10 N2 C11 C24 159.9(3)
C10 C9 C17 F1 54.1(3)
C10 C9 C17 F2 173.8(2)
C10 C9 C17 F3 -67.5(3)
C11 N2 C10 C9 -14.2(3)
C11 N2 C10 C18 -138.8(3)
C11 N2 C10 C21 103.9(3)
C11 C7 C8 O3 70.1(3)
C11 C7 C8 N1 -105.5(2)
C11 C7 C9 C10 30.8(3)
C11 C7 C9 C17 164.0(2)
C11 C24 C25 C26 -174.4(3)
C11 C24 C29 O4 -1.8(4)
C11 C24 C29 C28 175.5(3)
C12 O1 C13 C14 179.5(3)
C12 O1 C13 C15 62.2(4)
C12 O1 C13 C16 -61.3(4)
C12 N1 C1 C2 -0.1(5)
C12 N1 C1 C6 178.4(3)
C12 N1 C8 O3 -2.6(4)
C12 N1 C8 C7 172.9(2)
C13 O1 C12 O2 -3.2(5)
C13 O1 C12 N1 177.0(2)
C17 C9 C10 N2 -143.1(3)
C17 C9 C10 C18 -23.4(4)
C17 C9 C10 C21 99.8(3)
C18 O6 C19 C20 122.5(6)
C18 C10 C21 O7 -54.1(4)
C18 C10 C21 O8 129.0(3)
C19 O6 C18 O5 -3.6(5)
C19 O6 C18 C10 175.4(3)
C21 O7 C22 C23 -106.1(5)
C21 C10 C18 O5 133.6(3)
C21 C10 C18 O6 -45.4(3)
C22 O7 C21 O8 1.0(6)
C22 O7 C21 C10 -175.9(4)
C24 C25 C26 C27 -0.8(6)
C25 C24 C29 O4 -178.4(3)
C25 C24 C29 C28 -1.2(5)
C25 C26 C27 C28 -1.6(6)
C26 C27 C28 C29 2.6(6)
C27 C28 C29 O4 175.9(4)
C27 C28 C29 C24 -1.2(6)
C29 C24 C25 C26 2.2(5)
